data_2213291
loop_
_publ_author_name
'Pladzyk, Agnieszka'
'Do\/l\;ega, Anna'
'Baranowska, Katarzyna'

_publ_section_title
;(\m~2~-4,4'-Bipyridyl-\k^2^<i>N</i>:<i>N</i>')bis[bis(tri-<i>tert</i>-butoxysilanothiolato-\k^2^<i>S</i>,<i>O</i>)cadmium(II)]
 tetrahydrofuran disolvate
;
_journal_coeditor_code EZ2073
_journal_issue 5
_journal_name_full 'Acta Crystallographica Section E'
_journal_page_first m1434
_journal_page_last m1436
_journal_paper_doi 10.1107/S1600536807018430
_journal_volume 63
_journal_year 2007
_chemical_formula_iupac '[Cd2 (C12 H27 O3 S1 Si1)4 (C10 H8 N2)], 2C4 H8 O'
_chemical_formula_moiety 'C58 H116 Cd2 N2 O12 S4 Si4, 2(C4 H8 O)'
_chemical_formula_sum 'C66 H132 Cd2 N2 O14 S4 Si4'
_chemical_formula_weight 1643.14
_chemical_name_systematic
;
(\m~2~-4,4'-Bipyridyl-\k^2^N:N')bis[bis(tri-tert-butoxysilanothiolato-
\k^2^S,O)cadmium(II)] tetrahydrofuran disolvate
;
_space_group_IT_number 14
_symmetry_cell_setting monoclinic
_symmetry_space_group_name_Hall '-P 2ybc'
_symmetry_space_group_name_H-M 'P 1 21/c 1'
_atom_sites_solution_hydrogens geom
_atom_sites_solution_primary direct
_atom_sites_solution_secondary difmap
_audit_conform_dict_name cif_core.dic
_audit_conform_dict_version 2.3
_audit_creation_method 'WinGX routine CIF_UPDATE'
_cell_angle_alpha 90
_cell_angle_beta 101.882(4)
_cell_angle_gamma 90
_cell_formula_units_Z 2
_cell_length_a 9.8474(4)
_cell_length_b 20.4025(8)
_cell_length_c 21.6171(9)
_cell_measurement_reflns_used 29735
_cell_measurement_temperature 120(2)
_cell_measurement_theta_max 32.5
_cell_measurement_theta_min 2.0
_cell_volume 4250.1(3)
_computing_cell_refinement
;
CrysAlis RED (Oxford Diffraction, 2006)
;
_computing_data_collection
;
CrysAlis CCD (Oxford Diffraction, 2006)
;
_computing_data_reduction
;
CrysAlis RED
;
_computing_molecular_graphics 'ORTEP-3 for Windows (Farrugia, 1997)'
_computing_publication_material 'WinGX (Farrugia, 1999)'
_computing_structure_refinement 'SHELXL97 (Sheldrick, 1997)'
_computing_structure_solution 'SHELXS97 (Sheldrick, 1997)'
_diffrn_ambient_temperature 120(2)
_diffrn_detector_area_resol_mean 8.1883
_diffrn_measured_fraction_theta_full 0.997
_diffrn_measured_fraction_theta_max 0.997
_diffrn_measurement_device 'Oxford Diffraction KM-4-CCD'
_diffrn_measurement_device_type 'Oxford Diffraction KM-4-CCD'
_diffrn_measurement_method \w
_diffrn_radiation_monochromator graphite
_diffrn_radiation_type MoK\a
_diffrn_radiation_wavelength 0.71073
_diffrn_reflns_av_R_equivalents 0.059
_diffrn_reflns_limit_h_max 11
_diffrn_reflns_limit_h_min -11
_diffrn_reflns_limit_k_max 20
_diffrn_reflns_limit_k_min -24
_diffrn_reflns_limit_l_max 25
_diffrn_reflns_limit_l_min -25
_diffrn_reflns_number 26414
_diffrn_reflns_theta_full 25.1
_diffrn_reflns_theta_max 25.1
_diffrn_reflns_theta_min 2
_exptl_absorpt_coefficient_mu 0.709
_exptl_absorpt_correction_T_max 0.905
_exptl_absorpt_correction_T_min 0.803
_exptl_absorpt_correction_type analytical
_exptl_absorpt_process_details
;
(CrysAlis RED; Oxford Diffraction, 2006)
;
_exptl_crystal_colour colourless
_exptl_crystal_density_diffrn 1.284
_exptl_crystal_density_method 'not measured'
_exptl_crystal_description prism
_exptl_crystal_F_000 1740
_exptl_crystal_size_max 0.20
_exptl_crystal_size_mid 0.12
_exptl_crystal_size_min 0.09
_refine_diff_density_max 1.16
_refine_diff_density_min -0.96
_refine_ls_extinction_method none
_refine_ls_goodness_of_fit_ref 1.20
_refine_ls_hydrogen_treatment constr
_refine_ls_matrix_type full
_refine_ls_number_parameters 433
_refine_ls_number_reflns 7499
_refine_ls_number_restraints 0
_refine_ls_restrained_S_all 1.20
_refine_ls_R_factor_all 0.053
_refine_ls_R_factor_gt 0.043
_refine_ls_shift/su_max 0.001
_refine_ls_shift/su_mean 0
_refine_ls_structure_factor_coef Fsqd
_refine_ls_weighting_details 'calc w=1/[\s^2^(Fo^2^)+(0.0698P)^2^+3.9307P] where P=(Fo^2^+2Fc^2^)/3'
_refine_ls_weighting_scheme calc
_refine_ls_wR_factor_gt 0.112
_refine_ls_wR_factor_ref 0.126
_reflns_number_gt 6531
_reflns_number_total 7499
_reflns_threshold_expression I>2\s(I)
_cod_data_source_file ez2073.cif
_cod_data_source_block I
_cod_database_code 2213291
_cod_database_fobs_code 2213291

loop_
_symmetry_equiv_pos_as_xyz
'x, y, z'
'-x, y+1/2, -z+1/2'
'-x, -y, -z'
'x, -y-1/2, z-1/2'

loop_
_atom_site_type_symbol
_atom_site_label
_atom_site_fract_x
_atom_site_fract_y
_atom_site_fract_z
_atom_site_U_iso_or_equiv
_atom_site_adp_type
_atom_site_calc_flag
_atom_site_refinement_flags
_atom_site_occupancy
C C1 0.6748(3) 0.65356(16) 0.75709(16) 0.0257(7) Uani d . 1
C C2 0.7131(4) 0.63848(18) 0.69369(18) 0.0348(8) Uani d . 1
H H2A 0.7701 0.5988 0.6976 0.052 Uiso calc R 1
H H2B 0.7654 0.6753 0.6812 0.052 Uiso calc R 1
H H2C 0.6283 0.6317 0.6616 0.052 Uiso calc R 1
C C3 0.8055(4) 0.6604(2) 0.80812(19) 0.0379(9) Uani d . 1
H H3A 0.7802 0.6716 0.8484 0.057 Uiso calc R 1
H H3B 0.8641 0.6951 0.7963 0.057 Uiso calc R 1
H H3C 0.8566 0.6189 0.8126 0.057 Uiso calc R 1
C C4 0.5854(4) 0.71505(17) 0.7523(2) 0.0377(9) Uani d . 1
H H4A 0.5007 0.7086 0.72 0.057 Uiso calc R 1
H H4B 0.6373 0.7524 0.7405 0.057 Uiso calc R 1
H H4C 0.5607 0.7237 0.7932 0.057 Uiso calc R 1
C C5 0.5611(3) 0.45633(16) 0.85754(16) 0.0247(7) Uani d . 1
C C6 0.7130(4) 0.47502(18) 0.86588(17) 0.0307(8) Uani d . 1
H H6A 0.7354 0.4826 0.8244 0.046 Uiso calc R 1
H H6B 0.7709 0.4394 0.8874 0.046 Uiso calc R 1
H H6C 0.7307 0.5151 0.8912 0.046 Uiso calc R 1
C C7 0.5284(4) 0.39583(17) 0.81610(19) 0.0343(8) Uani d . 1
H H7A 0.4291 0.3859 0.8098 0.051 Uiso calc R 1
H H7B 0.5821 0.3585 0.8367 0.051 Uiso calc R 1
H H7C 0.5527 0.404 0.7751 0.051 Uiso calc R 1
C C8 0.5204(4) 0.44591(18) 0.92111(17) 0.0336(8) Uani d . 1
H H8A 0.5386 0.4861 0.9463 0.05 Uiso calc R 1
H H8B 0.5749 0.4098 0.9436 0.05 Uiso calc R 1
H H8C 0.4214 0.4352 0.9143 0.05 Uiso calc R 1
C C9 0.2343(3) 0.58284(16) 0.73218(15) 0.0242(7) Uani d . 1
C C10 0.3074(4) 0.54478(17) 0.68811(16) 0.0295(7) Uani d . 1
H H10A 0.3764 0.573 0.6746 0.044 Uiso calc R 1
H H10B 0.2392 0.5303 0.651 0.044 Uiso calc R 1
H H10C 0.3538 0.5065 0.7103 0.044 Uiso calc R 1
C C11 0.1409(4) 0.5370(2) 0.76021(19) 0.0386(9) Uani d . 1
H H11A 0.1972 0.5024 0.7845 0.058 Uiso calc R 1
H H11B 0.0722 0.5172 0.7261 0.058 Uiso calc R 1
H H11C 0.0931 0.5619 0.7882 0.058 Uiso calc R 1
C C12 0.1535(4) 0.63983(19) 0.69833(18) 0.0352(8) Uani d . 1
H H12A 0.106 0.663 0.7275 0.053 Uiso calc R 1
H H12B 0.0848 0.6235 0.6622 0.053 Uiso calc R 1
H H12C 0.2172 0.6699 0.6833 0.053 Uiso calc R 1
C C13 0.3456(3) 0.78163(16) 1.02548(15) 0.0233(7) Uani d . 1
C C14 0.2527(4) 0.73790(18) 1.05632(17) 0.0331(8) Uani d . 1
H H14A 0.1565 0.7531 1.0443 0.05 Uiso calc R 1
H H14B 0.2832 0.7399 1.1024 0.05 Uiso calc R 1
H H14C 0.2588 0.6926 1.0421 0.05 Uiso calc R 1
C C15 0.4930(4) 0.75604(19) 1.03902(17) 0.0336(8) Uani d . 1
H H15A 0.4945 0.7117 1.0217 0.05 Uiso calc R 1
H H15B 0.5287 0.7549 1.0848 0.05 Uiso calc R 1
H H15C 0.5514 0.7849 1.0193 0.05 Uiso calc R 1
C C16 0.3408(4) 0.85152(18) 1.04907(17) 0.0349(8) Uani d . 1
H H16A 0.4002 0.8794 1.0289 0.052 Uiso calc R 1
H H16B 0.3741 0.8525 1.095 0.052 Uiso calc R 1
H H16C 0.2452 0.8677 1.0385 0.052 Uiso calc R 1
C C17 0.3138(3) 0.93647(16) 0.88276(16) 0.0242(7) Uani d . 1
C C18 0.3350(4) 0.99903(18) 0.92224(19) 0.0382(9) Uani d . 1
H H18A 0.246 1.0218 0.9185 0.057 Uiso calc R 1
H H18B 0.4008 1.0277 0.9069 0.057 Uiso calc R 1
H H18C 0.3717 0.9878 0.9666 0.057 Uiso calc R 1
C C19 0.4510(4) 0.8996(2) 0.8894(2) 0.0408(10) Uani d . 1
H H19A 0.487 0.8891 0.934 0.061 Uiso calc R 1
H H19B 0.5182 0.9271 0.8736 0.061 Uiso calc R 1
H H19C 0.4359 0.859 0.8647 0.061 Uiso calc R 1
C C20 0.2520(4) 0.95114(17) 0.81437(17) 0.0310(8) Uani d . 1
H H20A 0.2399 0.9102 0.7902 0.047 Uiso calc R 1
H H20B 0.3143 0.9803 0.7972 0.047 Uiso calc R 1
H H20C 0.1617 0.9725 0.8112 0.047 Uiso calc R 1
C C21 -0.0886(4) 0.85184(18) 0.92902(18) 0.0317(8) Uani d . 1
C C22 -0.1906(4) 0.8069(2) 0.9523(3) 0.0508(12) Uani d . 1
H H22A -0.1986 0.7656 0.9287 0.076 Uiso calc R 1
H H22B -0.2817 0.8282 0.9459 0.076 Uiso calc R 1
H H22C -0.1573 0.798 0.9975 0.076 Uiso calc R 1
C C23 -0.1363(4) 0.8654(2) 0.8590(2) 0.0407(9) Uani d . 1
H H23A -0.0713 0.8957 0.8451 0.061 Uiso calc R 1
H H23B -0.2291 0.8851 0.8512 0.061 Uiso calc R 1
H H23C -0.1395 0.8242 0.8354 0.061 Uiso calc R 1
C C24 -0.0676(5) 0.9151(2) 0.9661(2) 0.0517(11) Uani d . 1
H H24A -0.0374 0.9053 1.0112 0.078 Uiso calc R 1
H H24B -0.1551 0.9396 0.9591 0.078 Uiso calc R 1
H H24C 0.0034 0.9415 0.9519 0.078 Uiso calc R 1
C C26 0.2176(4) 0.55300(18) 0.92976(19) 0.0355(9) Uani d . 1
H H26 0.2966 0.5399 0.914 0.043 Uiso calc R 1
C C27 0.1525(4) 0.50714(18) 0.96034(19) 0.0358(9) Uani d . 1
H H27 0.1878 0.4637 0.9659 0.043 Uiso calc R 1
C C28 0.0358(3) 0.52413(16) 0.98303(15) 0.0221(7) Uani d . 1
C C29 -0.0095(4) 0.58843(17) 0.97262(19) 0.0311(8) Uani d . 1
H H29 -0.0895 0.6028 0.9869 0.037 Uiso calc R 1
C C30 0.0612(4) 0.63141(16) 0.94171(18) 0.0283(7) Uani d . 1
H H30 0.0271 0.6749 0.9347 0.034 Uiso calc R 1
C C31 0.0295(4) 0.3928(2) 0.8262(2) 0.0419(9) Uani d . 1
H H31A 0.0312 0.3893 0.7807 0.05 Uiso calc R 1
H H31B -0.0135 0.4351 0.8338 0.05 Uiso calc R 1
C C32 -0.0485(4) 0.33709(19) 0.84642(19) 0.0355(8) Uani d . 1
H H32A -0.1304 0.3253 0.8134 0.043 Uiso calc R 1
H H32B -0.0787 0.347 0.8863 0.043 Uiso calc R 1
C C33 0.0594(4) 0.2839(2) 0.8553(2) 0.0458(10) Uani d . 1
H H33A 0.061 0.2615 0.8149 0.055 Uiso calc R 1
H H33B 0.0423 0.2511 0.8866 0.055 Uiso calc R 1
C C34 0.1927(5) 0.3205(2) 0.8791(3) 0.0500(11) Uani d . 1
H H34A 0.2226 0.3151 0.9255 0.06 Uiso calc R 1
H H34B 0.2669 0.3037 0.8588 0.06 Uiso calc R 1
N N1 0.1745(3) 0.61508(13) 0.92130(13) 0.0233(6) Uani d . 1
O O1 0.5997(2) 0.59678(10) 0.77190(11) 0.0217(5) Uani d . 1
O O2 0.4735(2) 0.50769(11) 0.82496(11) 0.0234(5) Uani d . 1
O O3 0.3341(2) 0.61138(10) 0.78470(10) 0.0206(5) Uani d . 1
O O4 0.2984(2) 0.77796(10) 0.95736(10) 0.0209(5) Uani d . 1
O O5 0.2149(2) 0.89876(10) 0.90923(11) 0.0228(5) Uani d . 1
O O6 0.0417(2) 0.81637(10) 0.94110(12) 0.0250(5) Uani d . 1
O O7 0.1660(3) 0.38786(15) 0.8636(2) 0.0637(10) Uani d . 1
Si Si1 0.49128(9) 0.58615(4) 0.81835(4) 0.01899(19) Uani d . 1
Si Si2 0.17772(9) 0.82116(4) 0.90966(4) 0.0190(2) Uani d . 1
S S1 0.53967(8) 0.63804(4) 0.90323(4) 0.02566(19) Uani d . 1
S S2 0.16071(9) 0.77504(4) 0.82252(4) 0.02517(19) Uani d . 1
Cd Cd1 0.30810(2) 0.687412(11) 0.875269(11) 0.02206(11) Uani d . 1

loop_
_atom_site_aniso_label
_atom_site_aniso_U_11
_atom_site_aniso_U_22
_atom_site_aniso_U_33
_atom_site_aniso_U_12
_atom_site_aniso_U_13
_atom_site_aniso_U_23
C1 0.0246(17) 0.0214(16) 0.0333(19) -0.0053(13) 0.0108(14) -0.0003(14)
C2 0.041(2) 0.0301(19) 0.038(2) -0.0058(16) 0.0200(17) -0.0003(16)
C3 0.0281(19) 0.044(2) 0.043(2) -0.0144(17) 0.0113(16) -0.0101(18)
C4 0.047(2) 0.0205(17) 0.050(2) 0.0014(16) 0.0209(19) 0.0045(16)
C5 0.0257(17) 0.0221(16) 0.0259(17) 0.0074(13) 0.0042(13) 0.0053(13)
C6 0.0278(18) 0.0345(19) 0.0294(19) 0.0076(15) 0.0046(14) 0.0036(15)
C7 0.042(2) 0.0236(17) 0.038(2) 0.0070(15) 0.0083(17) 0.0003(15)
C8 0.041(2) 0.0304(19) 0.0311(19) 0.0099(16) 0.0108(16) 0.0081(15)
C9 0.0220(16) 0.0266(16) 0.0215(16) -0.0012(13) -0.0015(13) -0.0035(13)
C10 0.0327(19) 0.0297(18) 0.0231(17) 0.0018(14) -0.0010(14) -0.0021(14)
C11 0.0277(19) 0.046(2) 0.041(2) -0.0115(16) 0.0039(16) -0.0007(18)
C12 0.036(2) 0.037(2) 0.0278(19) 0.0096(16) -0.0060(15) -0.0031(16)
C13 0.0262(17) 0.0268(17) 0.0156(15) 0.0027(13) 0.0013(12) -0.0009(13)
C14 0.037(2) 0.0348(19) 0.0276(18) 0.0017(16) 0.0072(15) 0.0065(15)
C15 0.0288(19) 0.046(2) 0.0241(17) 0.0085(16) -0.0002(14) -0.0012(16)
C16 0.046(2) 0.0323(19) 0.0232(18) 0.0014(16) -0.0001(15) -0.0046(15)
C17 0.0211(16) 0.0202(16) 0.0313(18) -0.0031(12) 0.0058(14) 0.0032(13)
C18 0.048(2) 0.0306(19) 0.034(2) -0.0117(17) 0.0018(17) 0.0005(16)
C19 0.0232(19) 0.047(2) 0.054(3) 0.0031(16) 0.0126(17) 0.018(2)
C20 0.037(2) 0.0266(17) 0.0286(18) -0.0043(15) 0.0049(15) 0.0037(14)
C21 0.0230(17) 0.0342(19) 0.041(2) 0.0081(15) 0.0132(15) 0.0070(16)
C22 0.027(2) 0.060(3) 0.071(3) 0.0062(18) 0.024(2) 0.019(2)
C23 0.0274(19) 0.045(2) 0.050(2) 0.0150(17) 0.0087(17) 0.0093(19)
C24 0.046(3) 0.045(2) 0.067(3) 0.015(2) 0.020(2) -0.014(2)
C26 0.044(2) 0.0278(18) 0.042(2) 0.0109(16) 0.0272(18) 0.0093(16)
C27 0.045(2) 0.0275(18) 0.041(2) 0.0131(16) 0.0233(18) 0.0134(16)
C28 0.0213(16) 0.0259(16) 0.0173(15) -0.0020(13) 0.0000(12) 0.0000(13)
C29 0.0212(17) 0.0272(17) 0.048(2) -0.0004(14) 0.0139(16) 0.0001(16)
C30 0.0241(17) 0.0205(16) 0.040(2) 0.0013(13) 0.0056(14) 0.0015(14)
C31 0.030(2) 0.042(2) 0.054(3) 0.0025(17) 0.0084(18) 0.0048(19)
C32 0.0311(19) 0.036(2) 0.039(2) -0.0027(16) 0.0076(16) 0.0009(17)
C33 0.042(2) 0.036(2) 0.059(3) 0.0004(18) 0.010(2) -0.004(2)
C34 0.035(2) 0.045(2) 0.066(3) 0.0089(18) 0.000(2) -0.002(2)
N1 0.0239(14) 0.0250(14) 0.0209(14) 0.0020(11) 0.0048(11) 0.0026(11)
O1 0.0195(11) 0.0188(10) 0.0284(12) -0.0027(9) 0.0084(9) -0.0010(9)
O2 0.0206(11) 0.0201(11) 0.0283(12) 0.0016(9) 0.0020(9) 0.0057(9)
O3 0.0194(11) 0.0217(11) 0.0203(11) 0.0028(9) 0.0029(9) 0.0018(9)
O4 0.0212(11) 0.0226(11) 0.0188(11) 0.0029(9) 0.0036(9) 0.0002(9)
O5 0.0229(11) 0.0198(11) 0.0266(12) -0.0005(9) 0.0071(9) 0.0005(9)
O6 0.0200(12) 0.0247(12) 0.0308(13) 0.0043(9) 0.0062(10) 0.0030(9)
O7 0.0311(16) 0.0345(16) 0.118(3) -0.0021(13) -0.0032(17) -0.0073(18)
Si1 0.0171(4) 0.0193(4) 0.0205(4) 0.0002(3) 0.0036(3) 0.0010(3)
Si2 0.0191(4) 0.0192(4) 0.0189(4) 0.0015(3) 0.0041(3) 0.0005(3)
S1 0.0223(4) 0.0310(4) 0.0224(4) 0.0035(3) 0.0018(3) -0.0050(3)
S2 0.0303(4) 0.0231(4) 0.0205(4) 0.0040(3) 0.0016(3) -0.0005(3)
Cd1 0.02222(16) 0.02117(16) 0.02372(16) 0.00294(8) 0.00691(10) 0.00173(9)

loop_
_atom_type_symbol
_atom_type_description
_atom_type_scat_dispersion_real
_atom_type_scat_dispersion_imag
_atom_type_scat_source
C C 0.0033 0.0016 'International Tables Vol C Tables 4.2.6.8 and 6.1.1.4'
H H 0 0 'International Tables Vol C Tables 4.2.6.8 and 6.1.1.4'
N N 0.0061 0.0033 'International Tables Vol C Tables 4.2.6.8 and 6.1.1.4'
O O 0.0106 0.006 'International Tables Vol C Tables 4.2.6.8 and 6.1.1.4'
Si Si 0.0817 0.0704 'International Tables Vol C Tables 4.2.6.8 and 6.1.1.4'
S S 0.1246 0.1234 'International Tables Vol C Tables 4.2.6.8 and 6.1.1.4'
Cd Cd -0.8075 1.2024 'International Tables Vol C Tables 4.2.6.8 and 6.1.1.4'

loop_
_geom_angle_atom_site_label_1
_geom_angle_atom_site_label_2
_geom_angle_atom_site_label_3
_geom_angle_site_symmetry_3
_geom_angle
_geom_angle_publ_flag
O1 C1 C3 . 108.0(3) ?
O1 C1 C4 . 111.1(3) ?
C3 C1 C4 . 111.4(3) ?
O1 C1 C2 . 105.6(3) ?
C3 C1 C2 . 110.0(3) ?
C4 C1 C2 . 110.5(3) ?
C1 C2 H2A . 109.5 ?
C1 C2 H2B . 109.5 ?
H2A C2 H2B . 109.5 ?
C1 C2 H2C . 109.5 ?
H2A C2 H2C . 109.5 ?
H2B C2 H2C . 109.5 ?
C1 C3 H3A . 109.5 ?
C1 C3 H3B . 109.5 ?
H3A C3 H3B . 109.5 ?
C1 C3 H3C . 109.5 ?
H3A C3 H3C . 109.5 ?
H3B C3 H3C . 109.5 ?
C1 C4 H4A . 109.5 ?
C1 C4 H4B . 109.5 ?
H4A C4 H4B . 109.5 ?
C1 C4 H4C . 109.5 ?
H4A C4 H4C . 109.5 ?
H4B C4 H4C . 109.5 ?
O2 C5 C6 . 110.5(3) ?
O2 C5 C7 . 105.6(3) ?
C6 C5 C7 . 111.0(3) ?
O2 C5 C8 . 107.4(3) ?
C6 C5 C8 . 111.3(3) ?
C7 C5 C8 . 110.8(3) ?
C5 C6 H6A . 109.5 ?
C5 C6 H6B . 109.5 ?
H6A C6 H6B . 109.5 ?
C5 C6 H6C . 109.5 ?
H6A C6 H6C . 109.5 ?
H6B C6 H6C . 109.5 ?
C5 C7 H7A . 109.5 ?
C5 C7 H7B . 109.5 ?
H7A C7 H7B . 109.5 ?
C5 C7 H7C . 109.5 ?
H7A C7 H7C . 109.5 ?
H7B C7 H7C . 109.5 ?
C5 C8 H8A . 109.5 ?
C5 C8 H8B . 109.5 ?
H8A C8 H8B . 109.5 ?
C5 C8 H8C . 109.5 ?
H8A C8 H8C . 109.5 ?
H8B C8 H8C . 109.5 ?
O3 C9 C12 . 105.8(3) ?
O3 C9 C10 . 111.2(3) ?
C12 C9 C10 . 111.1(3) ?
O3 C9 C11 . 107.5(3) ?
C12 C9 C11 . 111.4(3) ?
C10 C9 C11 . 109.8(3) ?
C9 C10 H10A . 109.5 ?
C9 C10 H10B . 109.5 ?
H10A C10 H10B . 109.5 ?
C9 C10 H10C . 109.5 ?
H10A C10 H10C . 109.5 ?
H10B C10 H10C . 109.5 ?
C9 C11 H11A . 109.5 ?
C9 C11 H11B . 109.5 ?
H11A C11 H11B . 109.5 ?
C9 C11 H11C . 109.5 ?
H11A C11 H11C . 109.5 ?
H11B C11 H11C . 109.5 ?
C9 C12 H12A . 109.5 ?
C9 C12 H12B . 109.5 ?
H12A C12 H12B . 109.5 ?
C9 C12 H12C . 109.5 ?
H12A C12 H12C . 109.5 ?
H12B C12 H12C . 109.5 ?
O4 C13 C15 . 105.8(3) ?
O4 C13 C16 . 111.3(3) ?
C15 C13 C16 . 110.7(3) ?
O4 C13 C14 . 108.5(3) ?
C15 C13 C14 . 110.6(3) ?
C16 C13 C14 . 109.8(3) ?
C13 C14 H14A . 109.5 ?
C13 C14 H14B . 109.5 ?
H14A C14 H14B . 109.5 ?
C13 C14 H14C . 109.5 ?
H14A C14 H14C . 109.5 ?
H14B C14 H14C . 109.5 ?
C13 C15 H15A . 109.5 ?
C13 C15 H15B . 109.5 ?
H15A C15 H15B . 109.5 ?
C13 C15 H15C . 109.5 ?
H15A C15 H15C . 109.5 ?
H15B C15 H15C . 109.5 ?
C13 C16 H16A . 109.5 ?
C13 C16 H16B . 109.5 ?
H16A C16 H16B . 109.5 ?
C13 C16 H16C . 109.5 ?
H16A C16 H16C . 109.5 ?
H16B C16 H16C . 109.5 ?
O5 C17 C20 . 108.9(3) ?
O5 C17 C18 . 104.4(3) ?
C20 C17 C18 . 111.3(3) ?
O5 C17 C19 . 110.8(3) ?
C20 C17 C19 . 111.1(3) ?
C18 C17 C19 . 110.1(3) ?
C17 C18 H18A . 109.5 ?
C17 C18 H18B . 109.5 ?
H18A C18 H18B . 109.5 ?
C17 C18 H18C . 109.5 ?
H18A C18 H18C . 109.5 ?
H18B C18 H18C . 109.5 ?
C17 C19 H19A . 109.5 ?
C17 C19 H19B . 109.5 ?
H19A C19 H19B . 109.5 ?
C17 C19 H19C . 109.5 ?
H19A C19 H19C . 109.5 ?
H19B C19 H19C . 109.5 ?
C17 C20 H20A . 109.5 ?
C17 C20 H20B . 109.5 ?
H20A C20 H20B . 109.5 ?
C17 C20 H20C . 109.5 ?
H20A C20 H20C . 109.5 ?
H20B C20 H20C . 109.5 ?
O6 C21 C24 . 108.1(3) ?
O6 C21 C23 . 110.6(3) ?
C24 C21 C23 . 110.7(3) ?
O6 C21 C22 . 105.1(3) ?
C24 C21 C22 . 111.5(4) ?
C23 C21 C22 . 110.6(4) ?
C21 C22 H22A . 109.5 ?
C21 C22 H22B . 109.5 ?
H22A C22 H22B . 109.5 ?
C21 C22 H22C . 109.5 ?
H22A C22 H22C . 109.5 ?
H22B C22 H22C . 109.5 ?
C21 C23 H23A . 109.5 ?
C21 C23 H23B . 109.5 ?
H23A C23 H23B . 109.5 ?
C21 C23 H23C . 109.5 ?
H23A C23 H23C . 109.5 ?
H23B C23 H23C . 109.5 ?
C21 C24 H24A . 109.5 ?
C21 C24 H24B . 109.5 ?
H24A C24 H24B . 109.5 ?
C21 C24 H24C . 109.5 ?
H24A C24 H24C . 109.5 ?
H24B C24 H24C . 109.5 ?
N1 C26 C27 . 122.9(3) ?
N1 C26 H26 . 118.5 ?
C27 C26 H26 . 118.5 ?
C26 C27 C28 . 120.2(3) ?
C26 C27 H27 . 119.9 ?
C28 C27 H27 . 119.9 ?
C27 C28 C29 . 116.2(3) ?
C27 C28 C28 3_567 121.4(4) ?
C29 C28 C28 3_567 122.4(4) ?
C30 C29 C28 . 120.2(3) ?
C30 C29 H29 . 119.9 ?
C28 C29 H29 . 119.9 ?
N1 C30 C29 . 123.2(3) ?
N1 C30 H30 . 118.4 ?
C29 C30 H30 . 118.4 ?
O7 C31 C32 . 105.3(3) ?
O7 C31 H31A . 110.7 ?
C32 C31 H31A . 110.7 ?
O7 C31 H31B . 110.7 ?
C32 C31 H31B . 110.7 ?
H31A C31 H31B . 108.8 ?
C31 C32 C33 . 101.2(3) ?
C31 C32 H32A . 111.5 ?
C33 C32 H32A . 111.5 ?
C31 C32 H32B . 111.5 ?
C33 C32 H32B . 111.5 ?
H32A C32 H32B . 109.3 ?
C32 C33 C34 . 103.2(3) ?
C32 C33 H33A . 111.1 ?
C34 C33 H33A . 111.1 ?
C32 C33 H33B . 111.1 ?
C34 C33 H33B . 111.1 ?
H33A C33 H33B . 109.1 ?
O7 C34 C33 . 107.0(3) ?
O7 C34 H34A . 110.3 ?
C33 C34 H34A . 110.3 ?
O7 C34 H34B . 110.3 ?
C33 C34 H34B . 110.3 ?
H34A C34 H34B . 108.6 ?
C30 N1 C26 . 117.3(3) ?
C30 N1 Cd1 . 124.8(2) ?
C26 N1 Cd1 . 117.9(2) ?
C1 O1 Si1 . 132.5(2) ?
C5 O2 Si1 . 134.0(2) ?
C9 O3 Si1 . 129.62(19) ?
C9 O3 Cd1 . 132.90(18) ?
Si1 O3 Cd1 . 94.86(10) ?
C13 O4 Si2 . 129.96(19) ?
C13 O4 Cd1 . 133.30(17) ?
Si2 O4 Cd1 . 94.37(9) ?
C17 O5 Si2 . 133.6(2) ?
C21 O6 Si2 . 132.1(2) ?
C31 O7 C34 . 108.0(3) ?
O2 Si1 O1 . 106.46(12) ?
O2 Si1 O3 . 103.80(12) ?
O1 Si1 O3 . 111.23(12) ?
O2 Si1 S1 . 115.66(10) ?
O1 Si1 S1 . 114.57(9) ?
O3 Si1 S1 . 104.64(9) ?
O2 Si1 Cd1 . 122.14(9) ?
O1 Si1 Cd1 . 130.95(8) ?
O3 Si1 Cd1 . 53.71(8) ?
S1 Si1 Cd1 . 50.96(3) ?
O6 Si2 O5 . 105.47(12) ?
O6 Si2 O4 . 104.77(12) ?
O5 Si2 O4 . 112.84(12) ?
O6 Si2 S2 . 115.58(10) ?
O5 Si2 S2 . 114.30(9) ?
O4 Si2 S2 . 103.67(9) ?
Si1 S1 Cd1 . 87.67(4) ?
Si2 S2 Cd1 . 88.79(4) ?
S1 Cd1 S2 . 148.43(3) yes
N1 Cd1 S1 . 102.27(7) yes
N1 Cd1 S2 . 109.30(7) yes
N1 Cd1 O3 . 95.58(8) yes
N1 Cd1 O4 . 93.20(8) yes
S1 Cd1 O3 . 72.79(5) yes
S2 Cd1 O3 . 103.39(5) yes
S1 Cd1 O4 . 106.81(5) yes
S2 Cd1 O4 . 72.12(5) yes
O3 Cd1 O4 . 171.09(7) yes
N1 Cd1 Si1 . 99.79(7) ?
S2 Cd1 Si1 . 129.21(3) ?
S1 Cd1 Si1 . 41.38(2) ?
O3 Cd1 Si1 . 31.43(5) ?
O4 Cd1 Si1 . 147.50(5) ?

loop_
_geom_bond_atom_site_label_1
_geom_bond_atom_site_label_2
_geom_bond_site_symmetry_2
_geom_bond_distance
_geom_bond_publ_flag
C1 O1 . 1.446(4) ?
C1 C3 . 1.519(5) ?
C1 C4 . 1.524(5) ?
C1 C2 . 1.526(5) ?
C2 H2A . 0.98 ?
C2 H2B . 0.98 ?
C2 H2C . 0.98 ?
C3 H3A . 0.98 ?
C3 H3B . 0.98 ?
C3 H3C . 0.98 ?
C4 H4A . 0.98 ?
C4 H4B . 0.98 ?
C4 H4C . 0.98 ?
C5 O2 . 1.445(4) ?
C5 C6 . 1.518(5) ?
C5 C7 . 1.520(5) ?
C5 C8 . 1.524(5) ?
C6 H6A . 0.98 ?
C6 H6B . 0.98 ?
C6 H6C . 0.98 ?
C7 H7A . 0.98 ?
C7 H7B . 0.98 ?
C7 H7C . 0.98 ?
C8 H8A . 0.98 ?
C8 H8B . 0.98 ?
C8 H8C . 0.98 ?
C9 O3 . 1.461(4) ?
C9 C12 . 1.510(5) ?
C9 C10 . 1.520(5) ?
C9 C11 . 1.522(5) ?
C10 H10A . 0.98 ?
C10 H10B . 0.98 ?
C10 H10C . 0.98 ?
C11 H11A . 0.98 ?
C11 H11B . 0.98 ?
C11 H11C . 0.98 ?
C12 H12A . 0.98 ?
C12 H12B . 0.98 ?
C12 H12C . 0.98 ?
C13 O4 . 1.452(4) ?
C13 C15 . 1.514(5) ?
C13 C16 . 1.518(5) ?
C13 C14 . 1.526(5) ?
C14 H14A . 0.98 ?
C14 H14B . 0.98 ?
C14 H14C . 0.98 ?
C15 H15A . 0.98 ?
C15 H15B . 0.98 ?
C15 H15C . 0.98 ?
C16 H16A . 0.98 ?
C16 H16B . 0.98 ?
C16 H16C . 0.98 ?
C17 O5 . 1.449(4) ?
C17 C20 . 1.508(5) ?
C17 C18 . 1.526(5) ?
C17 C19 . 1.527(5) ?
C18 H18A . 0.98 ?
C18 H18B . 0.98 ?
C18 H18C . 0.98 ?
C19 H19A . 0.98 ?
C19 H19B . 0.98 ?
C19 H19C . 0.98 ?
C20 H20A . 0.98 ?
C20 H20B . 0.98 ?
C20 H20C . 0.98 ?
C21 O6 . 1.449(4) ?
C21 C24 . 1.511(6) ?
C21 C23 . 1.515(6) ?
C21 C22 . 1.521(5) ?
C22 H22A . 0.98 ?
C22 H22B . 0.98 ?
C22 H22C . 0.98 ?
C23 H23A . 0.98 ?
C23 H23B . 0.98 ?
C23 H23C . 0.98 ?
C24 H24A . 0.98 ?
C24 H24B . 0.98 ?
C24 H24C . 0.98 ?
C26 N1 . 1.336(4) ?
C26 C27 . 1.378(5) ?
C26 H26 . 0.95 ?
C27 C28 . 1.383(5) ?
C27 H27 . 0.95 ?
C28 C29 . 1.389(5) ?
C28 C28 3_567 1.489(6) ?
C29 C30 . 1.375(5) ?
C29 H29 . 0.95 ?
C30 N1 . 1.325(4) ?
C30 H30 . 0.95 ?
C31 O7 . 1.422(5) ?
C31 C32 . 1.487(5) ?
C31 H31A . 0.99 ?
C31 H31B . 0.99 ?
C32 C33 . 1.503(6) ?
C32 H32A . 0.99 ?
C32 H32B . 0.99 ?
C33 C34 . 1.506(6) ?
C33 H33A . 0.99 ?
C33 H33B . 0.99 ?
C34 O7 . 1.425(5) ?
C34 H34A . 0.99 ?
C34 H34B . 0.99 ?
Cd1 S1 . 2.4520(8) yes
Cd1 S2 . 2.4335(8) yes
Cd1 N1 . 2.332(3) yes
O1 Si1 . 1.624(2) ?
O2 Si1 . 1.620(2) ?
O3 Si1 . 1.651(2) ?
Cd1 O3 . 2.552(2) yes
O4 Si2 . 1.658(2) ?
Cd1 O4 . 2.577(2) yes
O5 Si2 . 1.625(2) ?
O6 Si2 . 1.625(2) ?
S1 Si1 . 2.0868(12) yes
Si1 Cd1 . 3.1545(9) ?
S2 Si2 . 2.0813(12) yes
